data_7052040
loop_
_publ_author_name
'Marc D. Walter'
'Dirk Bentz'
'Frank Weber'
'Oliver Schmitt'
'Gotthelf Wolmersh\"auser'
'Helmut Sitzmann'

_publ_section_title
;
 Cation size dependent reactivity of lanthanide trihalides with bulky
 alkylcyclopentadienyl anions
;
_journal_issue 2
_journal_name_full 'New Journal of Chemistry'
_journal_page_first 305
_journal_paper_doi 10.1039/b603701a
_journal_volume 31
_journal_year 2007
_chemical_formula_sum 'C23 H45 Ce0.5 Cl N2 Na0.5'
_chemical_formula_weight 466.62
_chemical_name_systematic
;
?
;
_space_group_IT_number 88
_symmetry_cell_setting tetragonal
_symmetry_space_group_name_Hall '-I 4ad'
_symmetry_space_group_name_H-M 'I 41/a :2'
_atom_sites_solution_hydrogens geom
_atom_sites_solution_primary direct
_atom_sites_solution_secondary difmap
_audit_creation_method SHELXL-97
_cell_angle_alpha 90.00
_cell_angle_beta 90.00
_cell_angle_gamma 90.00
_cell_formula_units_Z 16
_cell_length_a 18.7950(9)
_cell_length_b 18.7950(9)
_cell_length_c 29.9286(19)
_cell_measurement_reflns_used 8000
_cell_measurement_temperature 293(2)
_cell_measurement_theta_max 26
_cell_measurement_theta_min 1.95
_cell_volume 10572.3(10)
_computing_cell_refinement 'Stoe IPDS V2.63'
_computing_data_collection 'Stoe IPDS V2.63'
_computing_data_reduction 'Stoe IPDS V2.63'
_computing_molecular_graphics 'Siemens SHELXTL'
_computing_publication_material 'Siemens SHELXTL'
_computing_structure_refinement 'SHELXL-97 (Sheldrick, 1997)'
_computing_structure_solution 'SIR97 (Giacovazzo et al., 1997)'
_diffrn_ambient_temperature 293(2)
_diffrn_measured_fraction_theta_full 0.999
_diffrn_measured_fraction_theta_max 0.999
_diffrn_measurement_device 'Stoe IPDS'
_diffrn_measurement_method Phi-Oscillation
_diffrn_radiation_monochromator graphite
_diffrn_radiation_source 'fine-focus sealed tube'
_diffrn_radiation_type MoK\a
_diffrn_radiation_wavelength 0.71073
_diffrn_reflns_av_R_equivalents 0.1095
_diffrn_reflns_av_sigmaI/netI 0.0483
_diffrn_reflns_limit_h_max 22
_diffrn_reflns_limit_h_min -22
_diffrn_reflns_limit_k_max 22
_diffrn_reflns_limit_k_min -22
_diffrn_reflns_limit_l_max 36
_diffrn_reflns_limit_l_min -36
_diffrn_reflns_number 70557
_diffrn_reflns_theta_full 25.68
_diffrn_reflns_theta_max 25.68
_diffrn_reflns_theta_min 2.72
_exptl_absorpt_coefficient_mu 1.002
_exptl_absorpt_correction_T_max 0.69259
_exptl_absorpt_correction_T_min 0.57291
_exptl_absorpt_correction_type 'empirical (MULABS/PLATON 98)'
_exptl_crystal_colour 'pale yellow'
_exptl_crystal_density_diffrn 1.173
_exptl_crystal_density_method 'not measured'
_exptl_crystal_description 'irregular shaped transparent block'
_exptl_crystal_F_000 3976
_exptl_crystal_size_max 0.59
_exptl_crystal_size_mid 0.47
_exptl_crystal_size_min 0.35
_refine_diff_density_max 0.333
_refine_diff_density_min -0.284
_refine_diff_density_rms 0.054
_refine_ls_extinction_method none
_refine_ls_goodness_of_fit_ref 0.914
_refine_ls_hydrogen_treatment constr
_refine_ls_matrix_type full
_refine_ls_number_parameters 282
_refine_ls_number_reflns 5027
_refine_ls_number_restraints 7
_refine_ls_restrained_S_all 0.917
_refine_ls_R_factor_all 0.0628
_refine_ls_R_factor_gt 0.0333
_refine_ls_shift/su_max 0.003
_refine_ls_shift/su_mean 0.000
_refine_ls_structure_factor_coef Fsqd
_refine_ls_weighting_details 'w=1/[\s^2^(Fo^2^)+(0.0448P)^2^+0.0000P] where P=(Fo^2^+2Fc^2^)/3'
_refine_ls_weighting_scheme calc
_refine_ls_wR_factor_gt 0.0715
_refine_ls_wR_factor_ref 0.0798
_reflns_number_gt 3416
_reflns_number_total 5027
_reflns_threshold_expression >2sigma(I)
_cod_data_source_file b603701a.txt
_cod_data_source_block 0179
_cod_depositor_comments
;
The following automatic conversions were performed:
'_symmetry_cell_setting' value 'Tetragonal' changed to 'tetragonal'
according to '/home/saulius/struct/CIF-dictionaries/cif_core.dic'
dictionary named 'cif_core.dic' version 2.4.1 from 2010-06-29.

Automatic conversion script
Id: cif_fix_enum 1527 2010-12-29 10:47:43Z saulius 

The following automatic conversions were performed:

'_refine_ls_weighting_scheme' value 'calc
w=1/[\s^2^(Fo^2^)+(0.0448P)^2^+0.0000P] where P=(Fo^2^+2Fc^2^)/3' was
changed to 'calc'. New tag '_refine_ls_weighting_details' was
created. The value of the new tag was set to
'w=1/[\s^2^(Fo^2^)+(0.0448P)^2^+0.0000P] where P=(Fo^2^+2Fc^2^)/3'.

Automatic conversion script
Id: cif_fix_values 3143 2015-03-26 13:38:13Z robertas 
;
_cod_original_sg_symbol_H-M I4(1)/a
_cod_original_formula_sum 'C23 H45 Ce0.50 Cl N2 Na0.50'
_cod_database_code 7052040

loop_
_symmetry_equiv_pos_as_xyz
'x, y, z'
'-x+1/2, -y, z+1/2'
'-y+3/4, x+1/4, z+1/4'
'y+3/4, -x+3/4, z+3/4'
'x+1/2, y+1/2, z+1/2'
'-x+1, -y+1/2, z+1'
'-y+5/4, x+3/4, z+3/4'
'y+5/4, -x+5/4, z+5/4'
'-x, -y, -z'
'x-1/2, y, -z-1/2'
'y-3/4, -x-1/4, -z-1/4'
'-y-3/4, x-3/4, -z-3/4'
'-x+1/2, -y+1/2, -z+1/2'
'x, y+1/2, -z'
'y-1/4, -x+1/4, -z+1/4'
'-y-1/4, x-1/4, -z-1/4'

loop_
_atom_site_label
_atom_site_type_symbol
_atom_site_fract_x
_atom_site_fract_y
_atom_site_fract_z
_atom_site_U_iso_or_equiv
_atom_site_adp_type
_atom_site_occupancy
_atom_site_calc_flag
_atom_site_refinement_flags
_atom_site_disorder_assembly
_atom_site_disorder_group
Ce1 Ce 0.5000 0.2500 0.645670(8) 0.04411(9) Uani 1 d S . .
Cl1 Cl 0.50800(5) 0.14360(5) 0.58173(3) 0.0642(2) Uani 1 d . . .
C1 C 0.6193(2) 0.2206(2) 0.70409(12) 0.0631(10) Uani 1 d . . .
C2 C 0.6498(2) 0.2142(2) 0.66078(13) 0.0587(9) Uani 1 d . . .
C3 C 0.64812(18) 0.28309(18) 0.64054(11) 0.0509(8) Uani 1 d . . .
C4 C 0.6168(2) 0.33143(19) 0.67160(11) 0.0550(8) Uani 1 d . . .
C5 C 0.5992(2) 0.2918(2) 0.70979(12) 0.0610(9) Uani 1 d . . .
H5 H 0.5774 0.3101 0.7352 0.073 Uiso 1 calc R . .
C11 C 0.6215(3) 0.1669(3) 0.74234(16) 0.0912(15) Uani 1 d D . .
H11 H 0.6244 0.1180 0.7311 0.109 Uiso 1 calc R A 1
C12 C 0.6870(11) 0.186(2) 0.7711(10) 0.279(18) Uani 0.62(3) d PD B 1
H12A H 0.6794 0.2309 0.7855 0.418 Uiso 0.62(3) calc PR B 1
H12B H 0.7284 0.1887 0.7524 0.418 Uiso 0.62(3) calc PR B 1
H12C H 0.6940 0.1498 0.7934 0.418 Uiso 0.62(3) calc PR B 1
C13 C 0.5618(10) 0.1753(14) 0.7737(6) 0.213(13) Uani 0.62(3) d PD B 1
H13A H 0.5703 0.1470 0.7999 0.319 Uiso 0.62(3) calc PR B 1
H13B H 0.5185 0.1600 0.7597 0.319 Uiso 0.62(3) calc PR B 1
H13C H 0.5576 0.2245 0.7821 0.319 Uiso 0.62(3) calc PR B 1
C12A C 0.6925(7) 0.1447(9) 0.7576(6) 0.076(6) Uani 0.38(3) d PD B 2
H12D H 0.7166 0.1846 0.7706 0.115 Uiso 0.38(3) calc PR B 2
H12E H 0.7194 0.1273 0.7326 0.115 Uiso 0.38(3) calc PR B 2
H12F H 0.6877 0.1076 0.7794 0.115 Uiso 0.38(3) calc PR B 2
C13A C 0.5758(9) 0.1771(13) 0.7818(5) 0.087(6) Uani 0.38(3) d PD B 2
H13D H 0.5744 0.1339 0.7989 0.131 Uiso 0.38(3) calc PR B 2
H13E H 0.5285 0.1892 0.7723 0.131 Uiso 0.38(3) calc PR B 2
H13F H 0.5946 0.2148 0.7999 0.131 Uiso 0.38(3) calc PR B 2
C21 C 0.6866(3) 0.1505(2) 0.63987(17) 0.0874(14) Uani 1 d . . .
H21 H 0.6832 0.1575 0.6075 0.105 Uiso 1 calc R . .
C22 C 0.7655(3) 0.1486(4) 0.6503(4) 0.187(4) Uani 1 d . . .
H22A H 0.7729 0.1251 0.6784 0.281 Uiso 1 calc R . .
H22B H 0.7835 0.1963 0.6519 0.281 Uiso 1 calc R . .
H22C H 0.7900 0.1231 0.6271 0.281 Uiso 1 calc R . .
C23 C 0.6550(3) 0.0779(2) 0.64895(17) 0.0927(15) Uani 1 d . . .
H23A H 0.6795 0.0428 0.6315 0.139 Uiso 1 calc R . .
H23B H 0.6055 0.0781 0.6410 0.139 Uiso 1 calc R . .
H23C H 0.6599 0.0668 0.6801 0.139 Uiso 1 calc R . .
C31 C 0.6791(2) 0.3079(2) 0.59627(12) 0.0616(9) Uani 1 d . . .
H31 H 0.6569 0.3542 0.5906 0.074 Uiso 1 calc R . .
C32 C 0.7590(3) 0.3229(4) 0.59871(19) 0.118(2) Uani 1 d . . .
H32A H 0.7843 0.2789 0.6020 0.176 Uiso 1 calc R . .
H32B H 0.7687 0.3531 0.6239 0.176 Uiso 1 calc R . .
H32C H 0.7740 0.3462 0.5718 0.176 Uiso 1 calc R . .
C33 C 0.6637(2) 0.2639(2) 0.55479(13) 0.0747(11) Uani 1 d . . .
H33A H 0.6904 0.2204 0.5560 0.112 Uiso 1 calc R . .
H33B H 0.6773 0.2903 0.5287 0.112 Uiso 1 calc R . .
H33C H 0.6138 0.2532 0.5534 0.112 Uiso 1 calc R . .
C41 C 0.6097(2) 0.4111(2) 0.66713(14) 0.0681(11) Uani 1 d . . .
H41 H 0.6001 0.4210 0.6356 0.082 Uiso 1 calc R . .
C42 C 0.6775(3) 0.4501(3) 0.6789(3) 0.136(3) Uani 1 d . . .
H42A H 0.6714 0.5000 0.6733 0.204 Uiso 1 calc R . .
H42B H 0.7159 0.4322 0.6611 0.204 Uiso 1 calc R . .
H42C H 0.6881 0.4429 0.7100 0.204 Uiso 1 calc R . .
C43 C 0.5487(3) 0.4418(3) 0.69343(17) 0.0995(16) Uani 1 d . . .
H43A H 0.5556 0.4322 0.7246 0.149 Uiso 1 calc R . .
H43B H 0.5050 0.4205 0.6837 0.149 Uiso 1 calc R . .
H43C H 0.5467 0.4923 0.6888 0.149 Uiso 1 calc R . .
Na1 Na 0.49967(16) 0.02437(16) 0.51459(10) 0.0635(7) Uani 0.50 d P . .
N1 N 0.62505(18) 0.0367(2) 0.48224(12) 0.0747(9) Uani 1 d . . .
N2 N 0.4876(2) 0.0944(2) 0.44461(13) 0.0840(11) Uani 1 d . . .
C50 C 0.6627(3) 0.0616(3) 0.5216(2) 0.122(2) Uani 1 d . . .
H50A H 0.7075 0.0818 0.5129 0.183 Uiso 1 calc R . .
H50B H 0.6708 0.0224 0.5415 0.183 Uiso 1 calc R . .
H50C H 0.6347 0.0971 0.5365 0.183 Uiso 1 calc R . .
C51 C 0.6686(3) -0.0205(3) 0.4642(2) 0.123(2) Uani 1 d . . .
H51A H 0.6485 -0.0367 0.4365 0.185 Uiso 1 calc R . .
H51B H 0.6700 -0.0593 0.4851 0.185 Uiso 1 calc R . .
H51C H 0.7160 -0.0034 0.4590 0.185 Uiso 1 calc R . .
C52 C 0.6174(4) 0.0917(4) 0.4501(3) 0.160(3) Uani 1 d . . .
H52A H 0.6513 0.1284 0.4582 0.192 Uiso 1 calc R . .
H52B H 0.6336 0.0721 0.4219 0.192 Uiso 1 calc R . .
C53 C 0.5580(4) 0.1240(5) 0.4417(4) 0.197(5) Uani 1 d . . .
H53A H 0.5624 0.1419 0.4115 0.237 Uiso 1 calc R . .
H53B H 0.5576 0.1655 0.4610 0.237 Uiso 1 calc R . .
C54 C 0.4603(6) 0.0658(4) 0.4038(2) 0.180(4) Uani 1 d . . .
H54A H 0.4581 0.1027 0.3817 0.269 Uiso 1 calc R . .
H54B H 0.4134 0.0471 0.4089 0.269 Uiso 1 calc R . .
H54C H 0.4910 0.0284 0.3935 0.269 Uiso 1 calc R . .
C55 C 0.4401(4) 0.1509(4) 0.4581(2) 0.128(2) Uani 1 d . . .
H55A H 0.4407 0.1880 0.4360 0.192 Uiso 1 calc R . .
H55B H 0.4553 0.1699 0.4863 0.192 Uiso 1 calc R . .
H55C H 0.3927 0.1325 0.4609 0.192 Uiso 1 calc R . .

loop_
_atom_site_aniso_label
_atom_site_aniso_U_11
_atom_site_aniso_U_22
_atom_site_aniso_U_33
_atom_site_aniso_U_23
_atom_site_aniso_U_13
_atom_site_aniso_U_12
Ce1 0.04908(18) 0.04264(17) 0.04061(12) 0.000 0.000 -0.00253(15)
Cl1 0.0625(6) 0.0683(6) 0.0619(5) -0.0125(4) 0.0062(4) 0.0007(5)
C1 0.066(2) 0.064(2) 0.059(2) 0.0111(18) -0.0123(18) -0.0015(19)
C2 0.061(2) 0.052(2) 0.063(2) 0.0100(16) -0.0108(17) 0.0043(18)
C3 0.0492(18) 0.0462(18) 0.0575(19) 0.0057(15) -0.0090(15) -0.0032(15)
C4 0.062(2) 0.0469(19) 0.056(2) 0.0006(15) -0.0127(16) -0.0065(17)
C5 0.067(2) 0.068(2) 0.0472(19) 0.0005(17) -0.0092(17) -0.004(2)
C11 0.109(4) 0.087(3) 0.077(3) 0.036(3) -0.012(3) 0.003(3)
C12 0.211(18) 0.36(4) 0.26(2) 0.24(3) -0.181(18) -0.133(19)
C13 0.135(12) 0.39(3) 0.117(12) 0.180(17) -0.035(10) -0.040(16)
C12A 0.081(10) 0.076(10) 0.073(8) 0.015(7) -0.021(7) 0.014(7)
C13A 0.099(11) 0.132(14) 0.031(6) 0.006(9) -0.024(7) 0.026(10)
C21 0.094(3) 0.061(3) 0.107(4) 0.019(2) 0.011(3) 0.029(2)
C22 0.076(4) 0.103(5) 0.382(14) 0.014(6) 0.018(6) 0.032(4)
C23 0.119(4) 0.058(3) 0.102(3) 0.005(2) -0.013(3) 0.023(3)
C31 0.061(2) 0.057(2) 0.067(2) 0.0096(18) 0.0002(18) -0.0001(18)
C32 0.073(3) 0.169(6) 0.111(4) 0.014(4) 0.006(3) -0.046(4)
C33 0.079(3) 0.079(3) 0.066(2) 0.006(2) 0.009(2) 0.002(2)
C41 0.085(3) 0.049(2) 0.070(2) -0.0055(18) -0.014(2) -0.011(2)
C42 0.115(5) 0.068(3) 0.226(8) -0.018(4) -0.041(5) -0.028(3)
C43 0.129(5) 0.070(3) 0.099(4) -0.015(3) 0.000(3) 0.017(3)
Na1 0.0574(16) 0.068(2) 0.0652(19) 0.0237(13) -0.0008(14) -0.0009(15)
N1 0.063(2) 0.081(2) 0.080(2) 0.0009(19) 0.0018(17) -0.0071(18)
N2 0.085(3) 0.085(3) 0.082(3) 0.030(2) -0.003(2) 0.010(2)
C50 0.106(4) 0.135(5) 0.126(5) -0.052(4) -0.018(4) 0.033(4)
C51 0.130(5) 0.113(5) 0.128(5) -0.052(4) 0.012(4) -0.009(4)
C52 0.092(5) 0.174(7) 0.215(8) 0.112(7) -0.003(5) -0.024(5)
C53 0.099(5) 0.175(8) 0.318(12) 0.167(8) 0.063(6) 0.015(5)
C54 0.334(13) 0.102(5) 0.103(5) 0.002(4) -0.053(7) 0.038(6)
C55 0.127(5) 0.139(6) 0.117(5) 0.009(4) -0.007(4) 0.030(5)

loop_
_atom_type_symbol
_atom_type_description
_atom_type_scat_dispersion_real
_atom_type_scat_dispersion_imag
_atom_type_scat_source
C C 0.0033 0.0016 'International Tables Vol C Tables 4.2.6.8 and 6.1.1.4'
H H 0.0000 0.0000 'International Tables Vol C Tables 4.2.6.8 and 6.1.1.4'
N N 0.0061 0.0033 'International Tables Vol C Tables 4.2.6.8 and 6.1.1.4'
Na Na 0.0362 0.0249 'International Tables Vol C Tables 4.2.6.8 and 6.1.1.4'
Cl Cl 0.1484 0.1585 'International Tables Vol C Tables 4.2.6.8 and 6.1.1.4'
Ce Ce -0.2486 2.6331 'International Tables Vol C Tables 4.2.6.8 and 6.1.1.4'

loop_
_geom_angle_atom_site_label_1
_geom_angle_atom_site_label_2
_geom_angle_atom_site_label_3
_geom_angle
_geom_angle_site_symmetry_1
_geom_angle_site_symmetry_3
_geom_angle_publ_flag
Cl1 Ce1 Cl1 92.68(4) . 6_554 ?
Cl1 Ce1 C4 80.72(7) . 6_554 ?
Cl1 Ce1 C4 123.08(8) 6_554 6_554 ?
Cl1 Ce1 C4 123.08(8) . . ?
Cl1 Ce1 C4 80.72(7) 6_554 . ?
C4 Ce1 C4 147.66(14) 6_554 . ?
Cl1 Ce1 C5 129.93(9) . . ?
Cl1 Ce1 C5 107.96(8) 6_554 . ?
C4 Ce1 C5 119.33(11) 6_554 . ?
C4 Ce1 C5 29.17(10) . . ?
Cl1 Ce1 C5 107.95(8) . 6_554 ?
Cl1 Ce1 C5 129.93(9) 6_554 6_554 ?
C4 Ce1 C5 29.17(10) 6_554 6_554 ?
C4 Ce1 C5 119.33(11) . 6_554 ?
C5 Ce1 C5 93.04(16) . 6_554 ?
Cl1 Ce1 C3 81.88(7) . 6_554 ?
Cl1 Ce1 C3 93.85(7) 6_554 6_554 ?
C4 Ce1 C3 29.26(10) 6_554 6_554 ?
C4 Ce1 C3 154.46(10) . 6_554 ?
C5 Ce1 C3 138.59(11) . 6_554 ?
C5 Ce1 C3 47.46(11) 6_554 6_554 ?
Cl1 Ce1 C3 93.85(7) . . ?
Cl1 Ce1 C3 81.88(7) 6_554 . ?
C4 Ce1 C3 154.46(10) 6_554 . ?
C4 Ce1 C3 29.27(10) . . ?
C5 Ce1 C3 47.47(11) . . ?
C5 Ce1 C3 138.59(11) 6_554 . ?
C3 Ce1 C3 173.84(13) 6_554 . ?
Cl1 Ce1 C1 103.72(8) . . ?
Cl1 Ce1 C1 126.60(8) 6_554 . ?
C4 Ce1 C1 109.70(11) 6_554 . ?
C4 Ce1 C1 47.67(11) . . ?
C5 Ce1 C1 28.42(11) . . ?
C5 Ce1 C1 92.80(11) 6_554 . ?
C3 Ce1 C1 138.20(11) 6_554 . ?
C3 Ce1 C1 47.11(10) . . ?
Cl1 Ce1 C1 126.59(8) . 6_554 ?
Cl1 Ce1 C1 103.72(8) 6_554 6_554 ?
C4 Ce1 C1 47.67(11) 6_554 6_554 ?
C4 Ce1 C1 109.70(11) . 6_554 ?
C5 Ce1 C1 92.80(11) . 6_554 ?
C5 Ce1 C1 28.42(11) 6_554 6_554 ?
C3 Ce1 C1 47.11(10) 6_554 6_554 ?
C3 Ce1 C1 138.20(11) . 6_554 ?
C1 Ce1 C1 105.75(16) . 6_554 ?
Cl1 Ce1 C2 83.61(8) . . ?
Cl1 Ce1 C2 108.93(7) 6_554 . ?
C4 Ce1 C2 126.01(11) 6_554 . ?
C4 Ce1 C2 47.64(11) . . ?
C5 Ce1 C2 46.83(11) . . ?
C5 Ce1 C2 118.15(11) 6_554 . ?
C3 Ce1 C2 153.48(10) 6_554 . ?
C3 Ce1 C2 28.58(10) . . ?
C1 Ce1 C2 28.25(11) . . ?
C1 Ce1 C2 133.99(12) 6_554 . ?
Cl1 Ce1 C2 108.93(8) . 6_554 ?
Cl1 Ce1 C2 83.61(8) 6_554 6_554 ?
C4 Ce1 C2 47.63(11) 6_554 6_554 ?
C4 Ce1 C2 126.01(11) . 6_554 ?
C5 Ce1 C2 118.15(11) . 6_554 ?
C5 Ce1 C2 46.82(11) 6_554 6_554 ?
C3 Ce1 C2 28.58(10) 6_554 6_554 ?
C3 Ce1 C2 153.48(10) . 6_554 ?
C1 Ce1 C2 133.99(12) . 6_554 ?
C1 Ce1 C2 28.25(11) 6_554 6_554 ?
C2 Ce1 C2 162.24(15) . 6_554 ?
Ce1 Cl1 Na1 173.63(7) . . ?
C5 C1 C2 107.5(3) . . ?
C5 C1 C11 123.2(4) . . ?
C2 C1 C11 128.0(4) . . ?
C5 C1 Ce1 71.5(2) . . ?
C2 C1 Ce1 77.2(2) . . ?
C11 C1 Ce1 126.8(3) . . ?
C1 C2 C3 107.5(3) . . ?
C1 C2 C21 128.8(3) . . ?
C3 C2 C21 123.3(3) . . ?
C1 C2 Ce1 74.6(2) . . ?
C3 C2 Ce1 72.9(2) . . ?
C21 C2 Ce1 123.8(3) . . ?
C4 C3 C2 108.0(3) . . ?
C4 C3 C31 122.0(3) . . ?
C2 C3 C31 129.7(3) . . ?
C4 C3 Ce1 72.6(2) . . ?
C2 C3 Ce1 78.6(2) . . ?
C31 C3 Ce1 119.1(2) . . ?
C5 C4 C3 106.8(3) . . ?
C5 C4 C41 125.3(3) . . ?
C3 C4 C41 127.6(3) . . ?
C5 C4 Ce1 75.5(2) . . ?
C3 C4 Ce1 78.11(19) . . ?
C41 C4 Ce1 116.8(2) . . ?
C1 C5 C4 110.2(3) . . ?
C1 C5 Ce1 80.1(2) . . ?
C4 C5 Ce1 75.3(2) . . ?
C13A C11 C12A 108.5(9) . . ?
C13A C11 C13 14.0(13) . . ?
C12A C11 C13 121.6(12) . . ?
C13A C11 C1 120.0(10) . . ?
C12A C11 C1 116.4(8) . . ?
C13 C11 C1 112.8(9) . . ?
C13A C11 C12 89.3(17) . . ?
C12A C11 C12 33.8(18) . . ?
C13 C11 C12 103.1(11) . . ?
C1 C11 C12 106.6(8) . . ?
C23 C21 C22 109.0(4) . . ?
C23 C21 C2 117.2(4) . . ?
C22 C21 C2 112.4(5) . . ?
C33 C31 C3 118.2(3) . . ?
C33 C31 C32 109.0(4) . . ?
C3 C31 C32 113.0(4) . . ?
C43 C41 C42 109.5(4) . . ?
C43 C41 C4 113.6(4) . . ?
C42 C41 C4 112.7(4) . . ?
Na1 Na1 N2 78.6(3) 9_656 . ?
Na1 Na1 N2 72.3(3) 9_656 9_656 ?
N2 Na1 N2 150.95(14) . 9_656 ?
Na1 Na1 N1 78.2(3) 9_656 . ?
N2 Na1 N1 73.54(15) . . ?
N2 Na1 N1 100.03(16) 9_656 . ?
Na1 Na1 N1 73.5(3) 9_656 9_656 ?
N2 Na1 N1 100.48(16) . 9_656 ?
N2 Na1 N1 71.48(14) 9_656 9_656 ?
N1 Na1 N1 151.69(14) . 9_656 ?
Na1 Na1 Cl1 176.0(3) 9_656 . ?
N2 Na1 Cl1 99.94(14) . . ?
N2 Na1 Cl1 109.04(14) 9_656 . ?
N1 Na1 Cl1 97.87(13) . . ?
N1 Na1 Cl1 110.44(13) 9_656 . ?
C52 N1 C50 111.4(5) . . ?
C52 N1 C51 110.0(5) . . ?
C50 N1 C51 105.4(4) . . ?
C52 N1 Na1 103.3(4) . . ?
C50 N1 Na1 99.9(3) . . ?
C51 N1 Na1 126.2(3) . . ?
C52 N1 Na1 104.7(3) . 9_656 ?
C50 N1 Na1 123.3(3) . 9_656 ?
C51 N1 Na1 101.1(3) . 9_656 ?
Na1 N1 Na1 28.32(14) . 9_656 ?
C54 N2 C53 115.2(7) . . ?
C54 N2 C55 107.0(5) . . ?
C53 N2 C55 107.5(6) . . ?
C54 N2 Na1 123.6(4) . . ?
C53 N2 Na1 99.9(4) . . ?
C55 N2 Na1 102.2(3) . . ?
C54 N2 Na1 96.5(4) . 9_656 ?
C53 N2 Na1 106.3(3) . 9_656 ?
C55 N2 Na1 124.5(3) . 9_656 ?
Na1 N2 Na1 29.04(14) . 9_656 ?
C53 C52 N1 124.0(6) . . ?
C52 C53 N2 126.9(6) . . ?

loop_
_geom_bond_atom_site_label_1
_geom_bond_atom_site_label_2
_geom_bond_distance
_geom_bond_site_symmetry_2
_geom_bond_publ_flag
Ce1 Cl1 2.7719(9) . ?
Ce1 Cl1 2.7720(9) 6_554 ?
Ce1 C4 2.786(3) 6_554 ?
Ce1 C4 2.786(3) . ?
Ce1 C5 2.789(4) . ?
Ce1 C5 2.789(4) 6_554 ?
Ce1 C3 2.857(3) 6_554 ?
Ce1 C3 2.857(3) . ?
Ce1 C1 2.897(4) . ?
Ce1 C1 2.897(4) 6_554 ?
Ce1 C2 2.930(4) . ?
Ce1 C2 2.930(4) 6_554 ?
Cl1 Na1 3.014(3) . ?
C1 C5 1.400(5) . ?
C1 C2 1.422(5) . ?
C1 C11 1.527(5) . ?
C2 C3 1.430(5) . ?
C2 C21 1.517(6) . ?
C3 C4 1.427(5) . ?
C3 C31 1.520(5) . ?
C4 C5 1.404(5) . ?
C4 C41 1.509(5) . ?
C11 C13A 1.473(11) . ?
C11 C12A 1.471(12) . ?
C11 C13 1.472(12) . ?
C11 C12 1.546(14) . ?
C21 C23 1.513(7) . ?
C21 C22 1.514(8) . ?
C31 C33 1.519(6) . ?
C31 C32 1.530(6) . ?
C41 C43 1.506(6) . ?
C41 C42 1.511(6) . ?
Na1 Na1 1.266(6) 9_656 ?
Na1 N2 2.484(4) . ?
Na1 N2 2.556(5) 9_656 ?
Na1 N1 2.558(5) . ?
Na1 N1 2.612(5) 9_656 ?
N1 C52 1.420(7) . ?
N1 C50 1.453(6) . ?
N1 C51 1.456(6) . ?
N1 Na1 2.612(5) 9_656 ?
N2 C54 1.430(8) . ?
N2 C53 1.437(8) . ?
N2 C55 1.445(7) . ?
N2 Na1 2.556(5) 9_656 ?
C52 C53 1.295(8) . ?
